data_7209113
loop_
_publ_author_name
'Vangala, Venu R.'
'Chow, Pui Shan'
'Tan, Reginald B. H.'

_publ_section_title
;
 The solvates and salt of antibiotic agent, nitrofurantoin: structural,
 thermochemical and desolvation studies
;
_journal_issue 5
_journal_name_full CrystEngComm
_journal_page_first 878
_journal_paper_doi 10.1039/c2ce26575c
_journal_volume 15
_journal_year 2013
_chemical_formula_sum 'C15 H16 N6 O5'
_chemical_formula_weight 360.34
_chemical_name_systematic
;
1:1 salt of nitrofurantoin and 4-dimethylaminopyridine
;
_space_group_IT_number 14
_symmetry_cell_setting monoclinic
_symmetry_space_group_name_Hall '-P 2ybc'
_symmetry_space_group_name_H-M 'P 1 21/c 1'
_atom_sites_solution_hydrogens geom
_atom_sites_solution_primary direct
_atom_sites_solution_secondary difmap
_audit_creation_method SHELXL-97
_cell_angle_alpha 90.00
_cell_angle_beta 100.722(9)
_cell_angle_gamma 90.00
_cell_formula_units_Z 4
_cell_length_a 8.616(4)
_cell_length_b 26.655(11)
_cell_length_c 7.029(3)
_cell_measurement_reflns_used 2936
_cell_measurement_temperature 110(2)
_cell_measurement_theta_max 31.0924
_cell_measurement_theta_min 2.8505
_cell_volume 1586.1(12)
_computing_cell_refinement 'CrystalClear (Rigaku Inc., 2007)'
_computing_data_collection 'CrystalClear (Rigaku Inc., 2007)'
_computing_data_reduction 'CrystalClear (Rigaku Inc., 2007)'
_computing_structure_refinement 'SHELXL-97 (Sheldrick, 1997)'
_computing_structure_solution 'SHELXS-97 (Sheldrick, 1990)'
_diffrn_ambient_temperature 110(2)
_diffrn_measured_fraction_theta_full 0.988
_diffrn_measured_fraction_theta_max 0.988
_diffrn_measurement_device_type 'Rigaku Saturn CCD area deterctor'
_diffrn_measurement_method '\w scans'
_diffrn_radiation_monochromator graphite
_diffrn_radiation_source 'fine-focus sealed tube'
_diffrn_radiation_type MoK\a
_diffrn_radiation_wavelength 0.71075
_diffrn_reflns_av_R_equivalents 0.0896
_diffrn_reflns_av_sigmaI/netI 0.0561
_diffrn_reflns_limit_h_max 8
_diffrn_reflns_limit_h_min -9
_diffrn_reflns_limit_k_max 30
_diffrn_reflns_limit_k_min -30
_diffrn_reflns_limit_l_max 8
_diffrn_reflns_limit_l_min -7
_diffrn_reflns_number 16954
_diffrn_reflns_theta_full 24.24
_diffrn_reflns_theta_max 24.24
_diffrn_reflns_theta_min 2.52
_exptl_absorpt_coefficient_mu 0.117
_exptl_absorpt_correction_T_max 0.9919
_exptl_absorpt_correction_T_min 0.9748
_exptl_absorpt_correction_type multi-scan
_exptl_absorpt_process_details 'R. H. Blessing, Acta Cryst. 1995 A51, 33-38'
_exptl_crystal_colour 'Orange yellow'
_exptl_crystal_density_diffrn 1.509
_exptl_crystal_density_method 'not measured'
_exptl_crystal_description Block
_exptl_crystal_F_000 752
_exptl_crystal_size_max 0.22
_exptl_crystal_size_mid 0.07
_exptl_crystal_size_min 0.07
_refine_diff_density_max 0.299
_refine_diff_density_min -0.324
_refine_diff_density_rms 0.072
_refine_ls_extinction_method none
_refine_ls_goodness_of_fit_ref 1.247
_refine_ls_hydrogen_treatment constr
_refine_ls_matrix_type full
_refine_ls_number_parameters 237
_refine_ls_number_reflns 2524
_refine_ls_number_restraints 0
_refine_ls_restrained_S_all 1.247
_refine_ls_R_factor_all 0.1133
_refine_ls_R_factor_gt 0.0996
_refine_ls_shift/su_max 0.000
_refine_ls_shift/su_mean 0.000
_refine_ls_structure_factor_coef Fsqd
_refine_ls_weighting_details 'calc w=1/[\s^2^(Fo^2^)+(0.0414P)^2^+3.8985P] where P=(Fo^2^+2Fc^2^)/3'
_refine_ls_weighting_scheme calc
_refine_ls_wR_factor_gt 0.1785
_refine_ls_wR_factor_ref 0.1857
_reflns_number_gt 2260
_reflns_number_total 2524
_reflns_threshold_expression >2sigma(I)
_cod_data_source_file c2ce26575c.txt
_cod_data_source_block NF-DMAPsalt(1:1)
_cod_depositor_comments
;
The following automatic conversions were performed:

'_symmetry_cell_setting' value 'Monoclinic' changed to 'monoclinic'
according to /home/saulius/struct/CIF-dictionaries/cif_core.dic
dictionary named 'cif_core.dic' version 2.4.2 from 2011-04-26.

Automatic conversion script
Id: cif_fix_values 1891 2012-01-12 08:04:46Z andrius 
;
_cod_original_sg_symbol_H-M 'P 2 1/c'
_cod_database_code 7209113

loop_
_symmetry_equiv_pos_as_xyz
'x, y, z'
'-x, y+1/2, -z+1/2'
'-x, -y, -z'
'x, -y-1/2, z-1/2'

loop_
_atom_site_label
_atom_site_type_symbol
_atom_site_fract_x
_atom_site_fract_y
_atom_site_fract_z
_atom_site_U_iso_or_equiv
_atom_site_adp_type
_atom_site_occupancy
_atom_site_symmetry_multiplicity
_atom_site_calc_flag
_atom_site_refinement_flags
O1 O -0.4329(4) -0.07536(11) -0.6081(4) 0.0288(8) Uani 1 1 d .
O2 O -0.1982(4) -0.12607(12) -0.4023(5) 0.0351(9) Uani 1 1 d .
O3 O -0.0354(4) -0.06290(13) -0.4044(5) 0.0376(9) Uani 1 1 d .
O4 O -0.9275(4) -0.17594(12) -0.6637(5) 0.0336(8) Uani 1 1 d .
O5 O -1.2938(4) -0.07598(13) -1.0382(5) 0.0383(9) Uani 1 1 d .
N1 N -0.1678(5) -0.08273(14) -0.4481(5) 0.0291(9) Uani 1 1 d .
N2 N -0.7495(5) -0.09277(14) -0.7461(6) 0.0291(9) Uani 1 1 d .
N3 N -0.9047(4) -0.09966(14) -0.8169(6) 0.0280(9) Uani 1 1 d .
N4 N -1.1463(4) -0.13635(14) -0.8461(6) 0.0290(9) Uani 1 1 d .
C1 C -0.5256(5) -0.03970(17) -0.7176(7) 0.0283(11) Uani 1 1 d .
C2 C -0.4380(6) 0.00235(17) -0.7324(7) 0.0312(12) Uani 1 1 d .
H2B H -0.4742 0.0322 -0.8007 0.037 Uiso 1 1 calc R
C3 C -0.2843(6) -0.00654(17) -0.6280(7) 0.0294(11) Uani 1 1 d .
H3A H -0.1969 0.0158 -0.6100 0.035 Uiso 1 1 calc R
C4 C -0.2884(5) -0.05374(17) -0.5592(7) 0.0285(11) Uani 1 1 d .
C5 C -0.6871(5) -0.05069(17) -0.7887(7) 0.0281(11) Uani 1 1 d .
H5A H -0.7508 -0.0270 -0.8687 0.034 Uiso 1 1 calc R
C6 C -0.9891(6) -0.14149(17) -0.7646(7) 0.0284(11) Uani 1 1 d .
C7 C -1.1676(6) -0.09272(18) -0.9451(7) 0.0312(11) Uani 1 1 d .
C8 C -1.0128(5) -0.06425(17) -0.9271(7) 0.0309(11) Uani 1 1 d .
H8A H -0.9855 -0.0575 -1.0554 0.037 Uiso 1 1 calc R
H8B H -1.0158 -0.0322 -0.8565 0.037 Uiso 1 1 calc R
N5 N -0.3489(4) -0.28999(14) -0.2639(5) 0.0296(10) Uani 1 1 d .
H5 H -0.2773 -0.3129 -0.2774 0.035 Uiso 1 1 d R
N6 N -0.6904(4) -0.18445(14) -0.2132(6) 0.0297(9) Uani 1 1 d .
C9 C -0.4938(6) -0.30423(18) -0.2416(7) 0.0300(11) Uani 1 1 d .
H9 H -0.5166 -0.3391 -0.2394 0.036 Uiso 1 1 calc R
C10 C -0.6096(5) -0.27090(17) -0.2220(7) 0.0283(11) Uani 1 1 d .
H10 H -0.7107 -0.2825 -0.2060 0.034 Uiso 1 1 calc R
C11 C -0.5781(6) -0.21890(17) -0.2257(6) 0.0270(11) Uani 1 1 d .
C12 C -0.4230(6) -0.20441(18) -0.2436(7) 0.0320(12) Uani 1 1 d .
H12 H -0.3950 -0.1699 -0.2422 0.038 Uiso 1 1 calc R
C13 C -0.3147(6) -0.24037(18) -0.2628(7) 0.0305(11) Uani 1 1 d .
H13 H -0.2114 -0.2303 -0.2758 0.037 Uiso 1 1 calc R
C14 C -0.6598(6) -0.13103(17) -0.2337(8) 0.0377(13) Uani 1 1 d .
H14A H -0.5673 -0.1211 -0.1377 0.057 Uiso 1 1 calc R
H14B H -0.7519 -0.1117 -0.2130 0.057 Uiso 1 1 calc R
H14C H -0.6397 -0.1245 -0.3641 0.057 Uiso 1 1 calc R
C15 C -0.8513(5) -0.19909(18) -0.1990(7) 0.0341(12) Uani 1 1 d .
H15A H -0.9066 -0.2111 -0.3253 0.051 Uiso 1 1 calc R
H15B H -0.9074 -0.1701 -0.1592 0.051 Uiso 1 1 calc R
H15C H -0.8477 -0.2259 -0.1029 0.051 Uiso 1 1 calc R

loop_
_atom_site_aniso_label
_atom_site_aniso_U_11
_atom_site_aniso_U_22
_atom_site_aniso_U_33
_atom_site_aniso_U_23
_atom_site_aniso_U_13
_atom_site_aniso_U_12
O1 0.0267(18) 0.0269(18) 0.0311(18) -0.0015(14) 0.0005(14) -0.0010(14)
O2 0.034(2) 0.031(2) 0.040(2) 0.0038(16) 0.0039(16) -0.0028(15)
O3 0.028(2) 0.042(2) 0.040(2) 0.0021(16) -0.0002(16) -0.0047(16)
O4 0.038(2) 0.0251(18) 0.038(2) 0.0050(15) 0.0063(16) 0.0021(15)
O5 0.032(2) 0.038(2) 0.043(2) -0.0010(17) -0.0003(17) 0.0049(16)
N1 0.031(2) 0.030(2) 0.027(2) 0.0015(17) 0.0062(18) -0.0030(19)
N2 0.029(2) 0.027(2) 0.031(2) -0.0031(17) 0.0062(18) -0.0007(18)
N3 0.023(2) 0.024(2) 0.036(2) 0.0056(17) 0.0002(18) -0.0007(16)
N4 0.029(2) 0.024(2) 0.033(2) 0.0010(17) 0.0042(18) -0.0026(17)
C1 0.032(3) 0.021(2) 0.032(3) 0.001(2) 0.007(2) 0.003(2)
C2 0.035(3) 0.023(3) 0.036(3) 0.002(2) 0.007(2) 0.002(2)
C3 0.030(3) 0.024(3) 0.035(3) -0.005(2) 0.008(2) -0.005(2)
C4 0.030(3) 0.024(2) 0.030(3) -0.008(2) 0.002(2) -0.004(2)
C5 0.027(3) 0.031(3) 0.027(3) -0.001(2) 0.007(2) 0.004(2)
C6 0.036(3) 0.025(3) 0.025(3) 0.000(2) 0.008(2) -0.002(2)
C7 0.036(3) 0.030(3) 0.030(3) -0.005(2) 0.010(2) 0.006(2)
C8 0.037(3) 0.025(3) 0.028(3) 0.001(2) -0.002(2) 0.000(2)
N5 0.029(2) 0.030(2) 0.029(2) -0.0005(17) 0.0043(18) 0.0057(18)
N6 0.032(2) 0.022(2) 0.035(2) 0.0025(17) 0.0075(19) 0.0025(17)
C9 0.033(3) 0.025(3) 0.031(3) 0.003(2) 0.004(2) 0.000(2)
C10 0.025(3) 0.033(3) 0.026(3) 0.002(2) 0.002(2) -0.002(2)
C11 0.034(3) 0.023(2) 0.024(3) 0.0008(19) 0.007(2) 0.000(2)
C12 0.043(3) 0.025(3) 0.027(3) 0.001(2) 0.004(2) 0.000(2)
C13 0.029(3) 0.035(3) 0.029(3) -0.001(2) 0.008(2) -0.002(2)
C14 0.038(3) 0.024(3) 0.047(3) 0.001(2) -0.002(3) 0.001(2)
C15 0.030(3) 0.032(3) 0.038(3) 0.001(2) 0.002(2) 0.002(2)

loop_
_atom_type_symbol
_atom_type_description
_atom_type_scat_dispersion_real
_atom_type_scat_dispersion_imag
_atom_type_scat_source
C C 0.0033 0.0016 'International Tables Vol C Tables 4.2.6.8 and 6.1.1.4'
H H 0.0000 0.0000 'International Tables Vol C Tables 4.2.6.8 and 6.1.1.4'
N N 0.0061 0.0033 'International Tables Vol C Tables 4.2.6.8 and 6.1.1.4'
O O 0.0106 0.0060 'International Tables Vol C Tables 4.2.6.8 and 6.1.1.4'

loop_
_geom_angle_atom_site_label_1
_geom_angle_atom_site_label_2
_geom_angle_atom_site_label_3
_geom_angle
C4 O1 C1 104.9(3)
O2 N1 O3 124.1(4)
O2 N1 C4 119.0(4)
O3 N1 C4 116.9(4)
C5 N2 N3 117.1(4)
N2 N3 C6 122.2(4)
N2 N3 C8 127.2(4)
C6 N3 C8 110.0(4)
C7 N4 C6 109.2(4)
C2 C1 O1 109.7(4)
C2 C1 C5 131.4(4)
O1 C1 C5 118.8(4)
C1 C2 C3 107.5(4)
C1 C2 H2B 126.2
C3 C2 H2B 126.2
C4 C3 C2 105.0(4)
C4 C3 H3A 127.5
C2 C3 H3A 127.5
C3 C4 O1 112.9(4)
C3 C4 N1 130.0(4)
O1 C4 N1 117.0(4)
N2 C5 C1 121.1(4)
N2 C5 H5A 119.5
C1 C5 H5A 119.5
O4 C6 N4 127.2(4)
O4 C6 N3 123.7(4)
N4 C6 N3 109.1(4)
O5 C7 N4 127.0(5)
O5 C7 C8 122.2(4)
N4 C7 C8 110.8(4)
N3 C8 C7 100.7(4)
N3 C8 H8A 111.6
C7 C8 H8A 111.6
N3 C8 H8B 111.6
C7 C8 H8B 111.6
H8A C8 H8B 109.4
C9 N5 C13 118.8(4)
C9 N5 H5 119.9
C13 N5 H5 121.3
C11 N6 C14 120.9(4)
C11 N6 C15 121.6(4)
C14 N6 C15 117.3(4)
N5 C9 C10 122.9(4)
N5 C9 H9 118.6
C10 C9 H9 118.6
C9 C10 C11 119.4(4)
C9 C10 H10 120.3
C11 C10 H10 120.3
N6 C11 C10 121.6(4)
N6 C11 C12 121.3(4)
C10 C11 C12 117.1(4)
C13 C12 C11 119.4(4)
C13 C12 H12 120.3
C11 C12 H12 120.3
N5 C13 C12 122.4(4)
N5 C13 H13 118.8
C12 C13 H13 118.8
N6 C14 H14A 109.5
N6 C14 H14B 109.5
H14A C14 H14B 109.5
N6 C14 H14C 109.5
H14A C14 H14C 109.5
H14B C14 H14C 109.5
N6 C15 H15A 109.5
N6 C15 H15B 109.5
H15A C15 H15B 109.5
N6 C15 H15C 109.5
H15A C15 H15C 109.5
H15B C15 H15C 109.5

loop_
_geom_bond_atom_site_label_1
_geom_bond_atom_site_label_2
_geom_bond_distance
O1 C4 1.356(5)
O1 C1 1.380(5)
O2 N1 1.241(5)
O3 N1 1.243(5)
O4 C6 1.220(5)
O5 C7 1.243(6)
N1 C4 1.409(6)
N2 C5 1.302(6)
N2 N3 1.350(5)
N3 C6 1.416(6)
N3 C8 1.445(6)
N4 C7 1.350(6)
N4 C6 1.376(6)
C1 C2 1.366(6)
C1 C5 1.419(6)
C2 C3 1.410(7)
C2 H2B 0.9500
C3 C4 1.351(6)
C3 H3A 0.9500
C5 H5A 0.9500
C7 C8 1.519(7)
C8 H8A 0.9900
C8 H8B 0.9900
N5 C9 1.342(6)
N5 C13 1.355(6)
N5 H5 0.8857
N6 C11 1.348(6)
N6 C14 1.460(6)
N6 C15 1.461(6)
C9 C10 1.362(6)
C9 H9 0.9500
C10 C11 1.414(6)
C10 H10 0.9500
C11 C12 1.419(7)
C12 C13 1.362(7)
C12 H12 0.9500
C13 H13 0.9500
C14 H14A 0.9800
C14 H14B 0.9800
C14 H14C 0.9800
C15 H15A 0.9800
C15 H15B 0.9800
C15 H15C 0.9800

loop_
_geom_torsion_atom_site_label_1
_geom_torsion_atom_site_label_2
_geom_torsion_atom_site_label_3
_geom_torsion_atom_site_label_4
_geom_torsion
C5 N2 N3 C6 -173.5(4)
C5 N2 N3 C8 -3.6(6)
C4 O1 C1 C2 -0.3(5)
C4 O1 C1 C5 -178.7(4)
O1 C1 C2 C3 -0.3(5)
C5 C1 C2 C3 177.8(5)
C1 C2 C3 C4 0.9(5)
C2 C3 C4 O1 -1.2(5)
C2 C3 C4 N1 178.7(5)
C1 O1 C4 C3 1.0(5)
C1 O1 C4 N1 -178.9(4)
O2 N1 C4 C3 -179.2(5)
O3 N1 C4 C3 -0.2(7)
O2 N1 C4 O1 0.6(6)
O3 N1 C4 O1 179.7(4)
N3 N2 C5 C1 178.7(4)
C2 C1 C5 N2 -175.4(5)
O1 C1 C5 N2 2.6(7)
C7 N4 C6 O4 179.1(5)
C7 N4 C6 N3 -1.2(5)
N2 N3 C6 O4 -5.1(7)
C8 N3 C6 O4 -176.6(4)
N2 N3 C6 N4 175.2(4)
C8 N3 C6 N4 3.7(5)
C6 N4 C7 O5 179.3(4)
C6 N4 C7 C8 -1.6(5)
N2 N3 C8 C7 -175.2(4)
C6 N3 C8 C7 -4.2(5)
O5 C7 C8 N3 -177.3(4)
N4 C7 C8 N3 3.6(5)
C13 N5 C9 C10 1.5(7)
N5 C9 C10 C11 0.2(7)
C14 N6 C11 C10 -174.7(4)
C15 N6 C11 C10 -1.2(7)
C14 N6 C11 C12 5.1(7)
C15 N6 C11 C12 178.6(4)
C9 C10 C11 N6 177.8(4)
C9 C10 C11 C12 -2.0(7)
N6 C11 C12 C13 -177.7(4)
C10 C11 C12 C13 2.2(7)
C9 N5 C13 C12 -1.3(7)
C11 C12 C13 N5 -0.6(7)
